data_1575296
loop_
_publ_author_name
'Zhu, Guangyu'
'Wang, Liang'
'Tao, Wenjie'
'Hou, Hongbin'
'Xu, Guangqiang'
'Wang, Bo'
'Wang, Qinggang'

_publ_section_title
;
 The side-arm-effect controlled stereodivergent polymerization of 1-butene
;
_journal_issue 33
_journal_name_full 'Polymer Chemistry'
_journal_page_first 3675
_journal_page_last 3682
_journal_paper_doi 10.1039/D5PY00583C
_journal_volume 16
_journal_year 2025
_chemical_formula_moiety '0.5(C23 H18 Cl3 N O2 Ti)'
_chemical_formula_sum 'C11.5 H9 Cl1.5 N0.5 O Ti0.5'
_chemical_formula_weight 247.32
_chemical_properties_physical Air-sensitive,Moisture-sensitive
_space_group_crystal_system triclinic
_space_group_IT_number 2
_space_group_name_Hall '-P 1'
_space_group_name_H-M_alt 'P -1'
_atom_sites_solution_hydrogens geom
_atom_sites_solution_primary dual
_audit_creation_date 2024-09-23
_audit_creation_method
;
Olex2 1.5
(compiled 2024.02.16 svn.r378c4104 for OlexSys, GUI svn.r6928)
;
_audit_update_record
;
2024-12-23 deposited with the CCDC.	2025-08-01 downloaded from the CCDC.
;
_cell_angle_alpha 105.4670(10)
_cell_angle_beta 94.5750(10)
_cell_angle_gamma 115.2510(10)
_cell_formula_units_Z 4
_cell_length_a 9.8830(3)
_cell_length_b 11.2698(3)
_cell_length_c 14.4470(4)
_cell_measurement_reflns_used 9899
_cell_measurement_temperature 170.00
_cell_measurement_theta_max 55.032
_cell_measurement_theta_min 4.061
_cell_volume 1367.63(7)
_computing_cell_refinement 'SAINT V8.40B (?, 2016)'
_computing_data_reduction 'SAINT V8.40B (?, 2016)'
_computing_molecular_graphics 'Olex2 1.5 (Dolomanov et al., 2009)'
_computing_publication_material 'Olex2 1.5 (Dolomanov et al., 2009)'
_computing_structure_refinement 'SHELXL 2018/3 (Sheldrick, 2015)'
_computing_structure_solution 'SHELXT 2018/2 (Sheldrick, 2018)'
_diffrn_ambient_temperature 170.00
_diffrn_measured_fraction_theta_full 0.982
_diffrn_measured_fraction_theta_max 0.978
_diffrn_measurement_device_type 'Bruker D8 Venture'
_diffrn_measurement_method '\f and \w scans'
_diffrn_radiation_type GaK\a
_diffrn_radiation_wavelength 1.34139
_diffrn_reflns_av_R_equivalents 0.0465
_diffrn_reflns_av_unetI/netI 0.0378
_diffrn_reflns_Laue_measured_fraction_full 0.982
_diffrn_reflns_Laue_measured_fraction_max 0.978
_diffrn_reflns_limit_h_max 12
_diffrn_reflns_limit_h_min -12
_diffrn_reflns_limit_k_max 13
_diffrn_reflns_limit_k_min -13
_diffrn_reflns_limit_l_max 17
_diffrn_reflns_limit_l_min -17
_diffrn_reflns_number 19329
_diffrn_reflns_point_group_measured_fraction_full 0.982
_diffrn_reflns_point_group_measured_fraction_max 0.978
_diffrn_reflns_theta_full 53.594
_diffrn_reflns_theta_max 55.008
_diffrn_reflns_theta_min 4.686
_diffrn_source_current 2.86
_diffrn_source_power 0.1995708
_diffrn_source_voltage 69.78
_diffrn_standards_number 0
_exptl_absorpt_coefficient_mu 3.680
_exptl_absorpt_correction_T_max 0.7508
_exptl_absorpt_correction_T_min 0.5445
_exptl_absorpt_correction_type multi-scan
_exptl_absorpt_process_details
;
SADABS-2016/2 (Bruker,2016/2) was used for absorption correction.
wR2(int) was 0.0996 before and 0.0642 after correction.
The Ratio of minimum to maximum transmission is 0.7252.
The \l/2 correction factor is Not present.
;
_exptl_crystal_colour black
_exptl_crystal_colour_primary black
_exptl_crystal_density_diffrn 1.201
_exptl_crystal_description block
_exptl_crystal_F_000 504
_exptl_crystal_size_max 0.17
_exptl_crystal_size_mid 0.17
_exptl_crystal_size_min 0.05
_refine_diff_density_max 0.595
_refine_diff_density_min -0.450
_refine_diff_density_rms 0.059
_refine_ls_extinction_method none
_refine_ls_goodness_of_fit_ref 1.060
_refine_ls_hydrogen_treatment constr
_refine_ls_matrix_type full
_refine_ls_number_parameters 271
_refine_ls_number_reflns 5108
_refine_ls_number_restraints 0
_refine_ls_restrained_S_all 1.060
_refine_ls_R_factor_all 0.0411
_refine_ls_R_factor_gt 0.0391
_refine_ls_shift/su_max 0.001
_refine_ls_shift/su_mean 0.000
_refine_ls_structure_factor_coef Fsqd
_refine_ls_weighting_details 'w=1/[\s^2^(Fo^2^)+(0.0541P)^2^+1.0582P] where P=(Fo^2^+2Fc^2^)/3'
_refine_ls_weighting_scheme calc
_refine_ls_wR_factor_gt 0.1089
_refine_ls_wR_factor_ref 0.1105
_reflns_Friedel_coverage 0.000
_reflns_number_gt 4820
_reflns_number_total 5108
_reflns_threshold_expression 'I > 2\s(I)'
_cod_data_source_file d5py00583c2.cif
_cod_data_source_block mj24920_0m
_cod_depositor_comments 'Adding full bibliography for 1575294--1575297.cif.'
_cod_original_formula_sum 'C11.50 H9 Cl1.50 N0.50 O Ti0.50'
_cod_database_code 1575296
_shelx_shelxl_version_number 2018/3
_shelx_space_group_comment
;
The symmetry employed for this shelxl refinement is uniquely defined
by the following loop, which should always be used as a source of
symmetry information in preference to the above space-group names.
They are only intended as comments.
;
_shelx_estimated_absorpt_t_max 0.837
_shelx_estimated_absorpt_t_min 0.573
_olex2_refinement_description
;
1. Fixed Uiso
 At 1.2 times of:
  All C(H) groups, All C(H,H) groups
2.a Secondary CH2 refined with riding coordinates:
 C22(H22A,H22B), C23(H23A,H23B)
2.b Aromatic/amide H refined with riding coordinates:
 C1(H1), C2(H2), C3(H3), C4(H4), C5(H5), C8(H8), C11(H11), C12(H12), C13(H13),
 C14(H14), C15(H15), C17(H17), C18(H18), C19(H19)
;
_smtbx_masks_void_probe_radius 1.2
_smtbx_masks_void_truncation_radius 1.2
_olex2_submission_special_instructions 'No special instructions were received'

loop_
_space_group_symop_operation_xyz
'x, y, z'
'-x, -y, -z'

loop_
_atom_site_label
_atom_site_type_symbol
_atom_site_fract_x
_atom_site_fract_y
_atom_site_fract_z
_atom_site_U_iso_or_equiv
_atom_site_adp_type
_atom_site_occupancy
_atom_site_site_symmetry_order
_atom_site_calc_flag
_atom_site_refinement_flags_posn
_atom_site_refinement_flags_adp
_atom_site_refinement_flags_occupancy
_atom_site_disorder_assembly
_atom_site_disorder_group
Ti1 Ti 0.56102(4) 0.32597(4) 0.66649(3) 0.02259(12) Uani 1 1 d . . . . .
Cl1 Cl 0.67890(6) 0.52845(5) 0.63082(4) 0.03116(14) Uani 1 1 d . . . . .
Cl2 Cl 0.75195(6) 0.26703(6) 0.63924(5) 0.03704(15) Uani 1 1 d . . . . .
Cl3 Cl 0.39857(6) 0.10710(5) 0.67114(4) 0.03037(14) Uani 1 1 d . . . . .
O1 O 0.60900(17) 0.41746(15) 0.79886(11) 0.0283(3) Uani 1 1 d . . . . .
O2 O 0.44325(16) 0.23643(14) 0.51264(10) 0.0251(3) Uani 1 1 d . . . . .
N1 N 0.36829(19) 0.36877(17) 0.66645(12) 0.0224(3) Uani 1 1 d . . . . .
C1 C 0.8322(3) 0.5835(3) 0.96896(17) 0.0344(5) Uani 1 1 d . . . . .
H1 H 0.853236 0.526655 0.916794 0.041 Uiso 1 1 calc R U . . .
C2 C 0.9354(3) 0.6549(3) 1.05947(19) 0.0431(6) Uani 1 1 d . . . . .
H2 H 1.027854 0.648311 1.068608 0.052 Uiso 1 1 calc R U . . .
C3 C 0.9043(3) 0.7359(3) 1.13680(18) 0.0426(6) Uani 1 1 d . . . . .
H3 H 0.974946 0.784259 1.198808 0.051 Uiso 1 1 calc R U . . .
C4 C 0.7703(3) 0.7460(3) 1.12324(18) 0.0404(6) Uani 1 1 d . . . . .
H4 H 0.748517 0.800748 1.176364 0.048 Uiso 1 1 calc R U . . .
C5 C 0.6671(3) 0.6770(2) 1.03269(17) 0.0338(5) Uani 1 1 d . . . . .
H5 H 0.575772 0.685540 1.023903 0.041 Uiso 1 1 calc R U . . .
C6 C 0.6971(2) 0.5949(2) 0.95429(16) 0.0265(4) Uani 1 1 d . . . . .
C7 C 0.5915(2) 0.5218(2) 0.85660(15) 0.0251(4) Uani 1 1 d . . . . .
C8 C 0.4839(2) 0.5553(2) 0.82256(15) 0.0267(4) Uani 1 1 d . . . . .
H8 H 0.482594 0.636122 0.863453 0.032 Uiso 1 1 calc R U . . .
C9 C 0.3731(2) 0.4796(2) 0.73092(15) 0.0231(4) Uani 1 1 d . . . . .
C10 C 0.2699(2) 0.5380(2) 0.70796(15) 0.0247(4) Uani 1 1 d . . . . .
C11 C 0.2709(3) 0.5749(2) 0.62360(17) 0.0303(5) Uani 1 1 d . . . . .
H11 H 0.336766 0.562680 0.581748 0.036 Uiso 1 1 calc R U . . .
C12 C 0.1760(3) 0.6295(3) 0.60022(19) 0.0362(5) Uani 1 1 d . . . . .
H12 H 0.177756 0.655569 0.542795 0.043 Uiso 1 1 calc R U . . .
C13 C 0.0787(3) 0.6461(3) 0.6605(2) 0.0399(6) Uani 1 1 d . . . . .
H13 H 0.013528 0.683133 0.644273 0.048 Uiso 1 1 calc R U . . .
C14 C 0.0765(3) 0.6091(3) 0.7436(2) 0.0383(6) Uani 1 1 d . . . . .
H14 H 0.008667 0.619733 0.784330 0.046 Uiso 1 1 calc R U . . .
C15 C 0.1733(3) 0.5559(2) 0.76901(17) 0.0306(5) Uani 1 1 d . . . . .
H15 H 0.172971 0.532170 0.827388 0.037 Uiso 1 1 calc R U . . .
C16 C 0.2494(2) 0.2826(2) 0.58030(15) 0.0229(4) Uani 1 1 d . . . . .
C17 C 0.0927(2) 0.2467(2) 0.56591(16) 0.0266(4) Uani 1 1 d . . . . .
H17 H 0.054840 0.287546 0.616762 0.032 Uiso 1 1 calc R U . . .
C18 C -0.0068(2) 0.1510(2) 0.47680(17) 0.0296(5) Uani 1 1 d . . . . .
H18 H -0.112414 0.127892 0.467973 0.036 Uiso 1 1 calc R U . . .
C19 C 0.0434(3) 0.0879(2) 0.39996(17) 0.0307(5) Uani 1 1 d . . . . .
H19 H -0.026110 0.024118 0.339358 0.037 Uiso 1 1 calc R U . . .
C20 C 0.1982(3) 0.1209(2) 0.41447(15) 0.0269(4) Uani 1 1 d . . . . .
C21 C 0.2921(2) 0.2151(2) 0.50311(15) 0.0236(4) Uani 1 1 d . . . . .
C22 C 0.4363(3) 0.1182(2) 0.43160(16) 0.0321(5) Uani 1 1 d . . . . .
H22A H 0.425093 0.040451 0.455235 0.038 Uiso 1 1 calc R U . . .
H22B H 0.530152 0.148280 0.405020 0.038 Uiso 1 1 calc R U . . .
C23 C 0.2949(3) 0.0747(3) 0.35325(17) 0.0356(5) Uani 1 1 d . . . . .
H23A H 0.322351 0.122863 0.304221 0.043 Uiso 1 1 calc R U . . .
H23B H 0.241524 -0.027145 0.318875 0.043 Uiso 1 1 calc R U . . .

loop_
_atom_site_aniso_label
_atom_site_aniso_U_11
_atom_site_aniso_U_22
_atom_site_aniso_U_33
_atom_site_aniso_U_23
_atom_site_aniso_U_13
_atom_site_aniso_U_12
Ti1 0.0212(2) 0.0218(2) 0.0248(2) 0.00294(15) 0.00381(14) 0.01306(16)
Cl1 0.0296(3) 0.0256(3) 0.0356(3) 0.0078(2) 0.0096(2) 0.0114(2)
Cl2 0.0268(3) 0.0333(3) 0.0539(4) 0.0078(2) 0.0112(2) 0.0201(2)
Cl3 0.0306(3) 0.0258(3) 0.0362(3) 0.0101(2) 0.0076(2) 0.0146(2)
O1 0.0309(8) 0.0290(8) 0.0265(7) 0.0044(6) 0.0025(6) 0.0189(7)
O2 0.0236(7) 0.0244(7) 0.0252(7) 0.0010(6) 0.0049(6) 0.0139(6)
N1 0.0226(8) 0.0231(8) 0.0235(8) 0.0057(7) 0.0059(7) 0.0136(7)
C1 0.0352(12) 0.0397(13) 0.0296(12) 0.0114(10) 0.0041(10) 0.0190(11)
C2 0.0373(13) 0.0491(15) 0.0402(14) 0.0164(12) -0.0006(11) 0.0183(12)
C3 0.0461(15) 0.0360(13) 0.0276(12) 0.0077(10) -0.0052(10) 0.0071(11)
C4 0.0503(15) 0.0320(12) 0.0288(12) 0.0055(10) 0.0077(11) 0.0132(11)
C5 0.0376(13) 0.0312(12) 0.0277(11) 0.0058(9) 0.0053(10) 0.0144(10)
C6 0.0286(11) 0.0243(10) 0.0270(11) 0.0100(8) 0.0073(9) 0.0114(9)
C7 0.0277(10) 0.0240(10) 0.0226(10) 0.0063(8) 0.0068(8) 0.0118(9)
C8 0.0313(11) 0.0244(10) 0.0256(10) 0.0039(8) 0.0066(9) 0.0166(9)
C9 0.0249(10) 0.0229(10) 0.0259(10) 0.0089(8) 0.0096(8) 0.0138(8)
C10 0.0254(10) 0.0209(10) 0.0296(11) 0.0061(8) 0.0062(8) 0.0136(8)
C11 0.0305(11) 0.0290(11) 0.0340(12) 0.0120(9) 0.0099(9) 0.0149(9)
C12 0.0362(13) 0.0348(12) 0.0415(13) 0.0193(10) 0.0044(10) 0.0169(10)
C13 0.0308(12) 0.0373(13) 0.0633(17) 0.0250(12) 0.0093(11) 0.0215(11)
C14 0.0348(13) 0.0365(13) 0.0563(16) 0.0188(11) 0.0183(11) 0.0243(11)
C15 0.0350(12) 0.0303(11) 0.0358(12) 0.0131(9) 0.0137(10) 0.0213(10)
C16 0.0221(10) 0.0203(10) 0.0267(10) 0.0076(8) 0.0036(8) 0.0107(8)
C17 0.0248(10) 0.0251(10) 0.0332(11) 0.0106(9) 0.0070(9) 0.0140(9)
C18 0.0229(10) 0.0257(11) 0.0390(12) 0.0109(9) -0.0003(9) 0.0114(9)
C19 0.0307(11) 0.0240(11) 0.0313(11) 0.0061(9) -0.0044(9) 0.0111(9)
C20 0.0318(11) 0.0237(10) 0.0255(10) 0.0062(8) 0.0025(9) 0.0150(9)
C21 0.0225(10) 0.0203(10) 0.0285(10) 0.0077(8) 0.0028(8) 0.0110(8)
C22 0.0339(12) 0.0298(11) 0.0299(11) -0.0022(9) 0.0070(9) 0.0197(10)
C23 0.0427(13) 0.0358(13) 0.0267(11) 0.0012(9) 0.0034(10) 0.0231(11)

loop_
_atom_type_symbol
_atom_type_description
_atom_type_scat_dispersion_real
_atom_type_scat_dispersion_imag
_atom_type_scat_source
C C 0.0137 0.0067 'International Tables Vol C Tables 4.2.6.8 and 6.1.1.4'
H H 0.0000 0.0000 'International Tables Vol C Tables 4.2.6.8 and 6.1.1.4'
Cl Cl 0.3281 0.5435 'International Tables Vol C Tables 4.2.6.8 and 6.1.1.4'
N N 0.0241 0.0134 'International Tables Vol C Tables 4.2.6.8 and 6.1.1.4'
O O 0.0389 0.0241 'International Tables Vol C Tables 4.2.6.8 and 6.1.1.4'
Ti Ti 0.3343 1.4243 'International Tables Vol C Tables 4.2.6.8 and 6.1.1.4'

loop_
_geom_angle_atom_site_label_1
_geom_angle_atom_site_label_2
_geom_angle_atom_site_label_3
_geom_angle
_geom_angle_site_symmetry_1
_geom_angle_site_symmetry_3
_geom_angle_publ_flag
Cl1 Ti1 Cl3 166.77(3) . . ?
Cl2 Ti1 Cl1 93.92(2) . . ?
Cl2 Ti1 Cl3 92.10(2) . . ?
O1 Ti1 Cl1 93.21(5) . . ?
O1 Ti1 Cl2 104.81(5) . . ?
O1 Ti1 Cl3 96.63(5) . . ?
O1 Ti1 O2 160.87(6) . . ?
O1 Ti1 N1 84.49(6) . . ?
O2 Ti1 Cl1 84.32(4) . . ?
O2 Ti1 Cl2 94.29(4) . . ?
O2 Ti1 Cl3 83.50(4) . . ?
N1 Ti1 Cl1 84.39(5) . . ?
N1 Ti1 Cl2 170.65(5) . . ?
N1 Ti1 Cl3 87.76(5) . . ?
N1 Ti1 O2 76.40(6) . . ?
C7 O1 Ti1 135.23(13) . . ?
C21 O2 Ti1 110.65(12) . . ?
C21 O2 C22 104.91(15) . . ?
C22 O2 Ti1 130.69(12) . . ?
C9 N1 Ti1 122.64(14) . . ?
C9 N1 C16 123.36(17) . . ?
C16 N1 Ti1 112.92(12) . . ?
C2 C1 H1 119.9 . . ?
C2 C1 C6 120.2(2) . . ?
C6 C1 H1 119.9 . . ?
C1 C2 H2 119.8 . . ?
C1 C2 C3 120.4(2) . . ?
C3 C2 H2 119.8 . . ?
C2 C3 H3 120.1 . . ?
C4 C3 C2 119.7(2) . . ?
C4 C3 H3 120.1 . . ?
C3 C4 H4 119.7 . . ?
C3 C4 C5 120.6(2) . . ?
C5 C4 H4 119.7 . . ?
C4 C5 H5 119.9 . . ?
C4 C5 C6 120.2(2) . . ?
C6 C5 H5 119.9 . . ?
C1 C6 C7 119.3(2) . . ?
C5 C6 C1 118.9(2) . . ?
C5 C6 C7 121.8(2) . . ?
O1 C7 C6 114.88(18) . . ?
O1 C7 C8 119.99(18) . . ?
C8 C7 C6 125.11(19) . . ?
C7 C8 H8 117.1 . . ?
C7 C8 C9 125.89(19) . . ?
C9 C8 H8 117.1 . . ?
N1 C9 C8 122.25(18) . . ?
N1 C9 C10 121.12(18) . . ?
C8 C9 C10 116.49(17) . . ?
C11 C10 C9 118.84(19) . . ?
C11 C10 C15 119.76(19) . . ?
C15 C10 C9 121.40(19) . . ?
C10 C11 H11 119.9 . . ?
C12 C11 C10 120.2(2) . . ?
C12 C11 H11 119.9 . . ?
C11 C12 H12 120.0 . . ?
C13 C12 C11 120.1(2) . . ?
C13 C12 H12 120.0 . . ?
C12 C13 H13 120.0 . . ?
C14 C13 C12 120.1(2) . . ?
C14 C13 H13 120.0 . . ?
C13 C14 H14 119.7 . . ?
C13 C14 C15 120.5(2) . . ?
C15 C14 H14 119.7 . . ?
C10 C15 C14 119.4(2) . . ?
C10 C15 H15 120.3 . . ?
C14 C15 H15 120.3 . . ?
C17 C16 N1 129.30(19) . . ?
C21 C16 N1 114.78(17) . . ?
C21 C16 C17 115.63(19) . . ?
C16 C17 H17 120.1 . . ?
C18 C17 C16 119.7(2) . . ?
C18 C17 H17 120.1 . . ?
C17 C18 H18 118.9 . . ?
C17 C18 C19 122.2(2) . . ?
C19 C18 H18 118.9 . . ?
C18 C19 H19 120.8 . . ?
C20 C19 C18 118.3(2) . . ?
C20 C19 H19 120.8 . . ?
C19 C20 C23 134.6(2) . . ?
C21 C20 C19 117.7(2) . . ?
C21 C20 C23 107.70(19) . . ?
C16 C21 O2 120.04(18) . . ?
C20 C21 O2 113.52(18) . . ?
C20 C21 C16 126.40(19) . . ?
O2 C22 H22A 110.8 . . ?
O2 C22 H22B 110.8 . . ?
O2 C22 C23 104.54(16) . . ?
H22A C22 H22B 108.9 . . ?
C23 C22 H22A 110.8 . . ?
C23 C22 H22B 110.8 . . ?
C20 C23 C22 101.88(17) . . ?
C20 C23 H23A 111.4 . . ?
C20 C23 H23B 111.4 . . ?
C22 C23 H23A 111.4 . . ?
C22 C23 H23B 111.4 . . ?
H23A C23 H23B 109.3 . . ?

loop_
_geom_bond_atom_site_label_1
_geom_bond_atom_site_label_2
_geom_bond_distance
_geom_bond_site_symmetry_2
_geom_bond_publ_flag
Ti1 Cl1 2.2989(6) . ?
Ti1 Cl2 2.2815(6) . ?
Ti1 Cl3 2.3224(6) . ?
Ti1 O1 1.8252(15) . ?
Ti1 O2 2.1684(14) . ?
Ti1 N1 2.1551(16) . ?
O1 C7 1.335(2) . ?
O2 C21 1.397(2) . ?
O2 C22 1.493(2) . ?
N1 C9 1.324(3) . ?
N1 C16 1.422(3) . ?
C1 H1 0.9500 . ?
C1 C2 1.387(3) . ?
C1 C6 1.400(3) . ?
C2 H2 0.9500 . ?
C2 C3 1.388(4) . ?
C3 H3 0.9500 . ?
C3 C4 1.380(4) . ?
C4 H4 0.9500 . ?
C4 C5 1.387(3) . ?
C5 H5 0.9500 . ?
C5 C6 1.398(3) . ?
C6 C7 1.473(3) . ?
C7 C8 1.369(3) . ?
C8 H8 0.9500 . ?
C8 C9 1.431(3) . ?
C9 C10 1.489(3) . ?
C10 C11 1.388(3) . ?
C10 C15 1.391(3) . ?
C11 H11 0.9500 . ?
C11 C12 1.388(3) . ?
C12 H12 0.9500 . ?
C12 C13 1.385(4) . ?
C13 H13 0.9500 . ?
C13 C14 1.370(4) . ?
C14 H14 0.9500 . ?
C14 C15 1.401(3) . ?
C15 H15 0.9500 . ?
C16 C17 1.405(3) . ?
C16 C21 1.377(3) . ?
C17 H17 0.9500 . ?
C17 C18 1.393(3) . ?
C18 H18 0.9500 . ?
C18 C19 1.398(3) . ?
C19 H19 0.9500 . ?
C19 C20 1.394(3) . ?
C20 C21 1.369(3) . ?
C20 C23 1.510(3) . ?
C22 H22A 0.9900 . ?
C22 H22B 0.9900 . ?
C22 C23 1.531(3) . ?
C23 H23A 0.9900 . ?
C23 H23B 0.9900 . ?

loop_
_geom_torsion_atom_site_label_1
_geom_torsion_atom_site_label_2
_geom_torsion_atom_site_label_3
_geom_torsion_atom_site_label_4
_geom_torsion
_geom_torsion_site_symmetry_1
_geom_torsion_site_symmetry_2
_geom_torsion_site_symmetry_3
_geom_torsion_site_symmetry_4
_geom_torsion_publ_flag
Ti1 O1 C7 C6 -158.04(15) . . . . ?
Ti1 O1 C7 C8 20.5(3) . . . . ?
Ti1 O2 C21 C16 17.6(2) . . . . ?
Ti1 O2 C21 C20 -160.24(14) . . . . ?
Ti1 O2 C22 C23 160.83(14) . . . . ?
Ti1 N1 C9 C8 -20.1(3) . . . . ?
Ti1 N1 C9 C10 155.31(15) . . . . ?
Ti1 N1 C16 C17 157.42(18) . . . . ?
Ti1 N1 C16 C21 -16.0(2) . . . . ?
Cl1 Ti1 O1 C7 52.1(2) . . . . ?
Cl2 Ti1 O1 C7 146.98(19) . . . . ?
Cl3 Ti1 O1 C7 -119.07(19) . . . . ?
O1 C7 C8 C9 6.3(3) . . . . ?
O2 Ti1 O1 C7 -29.8(3) . . . . ?
O2 C22 C23 C20 -26.2(2) . . . . ?
N1 Ti1 O1 C7 -32.0(2) . . . . ?
N1 C9 C10 C11 -55.5(3) . . . . ?
N1 C9 C10 C15 124.4(2) . . . . ?
N1 C16 C17 C18 -175.0(2) . . . . ?
N1 C16 C21 O2 -1.3(3) . . . . ?
N1 C16 C21 C20 176.21(19) . . . . ?
C1 C2 C3 C4 -0.4(4) . . . . ?
C1 C6 C7 O1 19.7(3) . . . . ?
C1 C6 C7 C8 -158.8(2) . . . . ?
C2 C1 C6 C5 -1.2(3) . . . . ?
C2 C1 C6 C7 178.0(2) . . . . ?
C2 C3 C4 C5 -0.6(4) . . . . ?
C3 C4 C5 C6 0.7(4) . . . . ?
C4 C5 C6 C1 0.2(3) . . . . ?
C4 C5 C6 C7 -179.0(2) . . . . ?
C5 C6 C7 O1 -161.1(2) . . . . ?
C5 C6 C7 C8 20.4(3) . . . . ?
C6 C1 C2 C3 1.3(4) . . . . ?
C6 C7 C8 C9 -175.2(2) . . . . ?
C7 C8 C9 N1 -2.7(3) . . . . ?
C7 C8 C9 C10 -178.3(2) . . . . ?
C8 C9 C10 C11 120.2(2) . . . . ?
C8 C9 C10 C15 -59.9(3) . . . . ?
C9 N1 C16 C17 -34.2(3) . . . . ?
C9 N1 C16 C21 152.35(19) . . . . ?
C9 C10 C11 C12 180.0(2) . . . . ?
C9 C10 C15 C14 -179.0(2) . . . . ?
C10 C11 C12 C13 -0.7(4) . . . . ?
C11 C10 C15 C14 0.9(3) . . . . ?
C11 C12 C13 C14 0.3(4) . . . . ?
C12 C13 C14 C15 0.7(4) . . . . ?
C13 C14 C15 C10 -1.3(4) . . . . ?
C15 C10 C11 C12 0.1(3) . . . . ?
C16 N1 C9 C8 172.62(19) . . . . ?
C16 N1 C9 C10 -12.0(3) . . . . ?
C16 C17 C18 C19 0.2(3) . . . . ?
C17 C16 C21 O2 -175.67(17) . . . . ?
C17 C16 C21 C20 1.8(3) . . . . ?
C17 C18 C19 C20 1.1(3) . . . . ?
C18 C19 C20 C21 -0.9(3) . . . . ?
C18 C19 C20 C23 178.3(2) . . . . ?
C19 C20 C21 O2 177.03(18) . . . . ?
C19 C20 C21 C16 -0.6(3) . . . . ?
C19 C20 C23 C22 -161.2(2) . . . . ?
C21 O2 C22 C23 25.6(2) . . . . ?
C21 C16 C17 C18 -1.5(3) . . . . ?
C21 C20 C23 C22 18.0(2) . . . . ?
C22 O2 C21 C16 162.77(19) . . . . ?
C22 O2 C21 C20 -15.0(2) . . . . ?
C23 C20 C21 O2 -2.3(2) . . . . ?
C23 C20 C21 C16 -180.0(2) . . . . ?

loop_
_smtbx_masks_void_nr
_smtbx_masks_void_average_x
_smtbx_masks_void_average_y
_smtbx_masks_void_average_z
_smtbx_masks_void_volume
_smtbx_masks_void_count_electrons
_smtbx_masks_void_content
1 0.036 0.000 0.000 374.5 83.3 ?
